data_4119760
loop_
_publ_author_name
'Daniel K. Unruh'
'Kyle Gojdas'
'Anna Libo'
'Tori Z. Forbes'

_publ_contact_author_address
;Department of Chemistry
University of Iowa
Chemistry Building W374
Iowa City, IA 52242
;
_publ_contact_author_email tori-forbes@uiowa.edu
_publ_contact_author_fax 319-335-1270
_publ_contact_author_name 'Tori Z. Forbes'
_publ_contact_author_phone 319-384-1320
_publ_section_title
;
 Development of Metal-Organic Nanotubes Exhibiting Low-Temperature,
 Reversible Exchange of Confined "Ice Channels"
;
_journal_name_full 'Journal of the American Chemical Society'
_journal_page_first 7398
_journal_page_last 7401
_journal_paper_doi 10.1021/ja400303f
_journal_volume 135
_journal_year 2013
_chemical_formula_sum 'C60 H102 N18 O72 U6'
_chemical_formula_weight 3655.78
_chemical_name_systematic
; 
 ? 
;
_space_group_IT_number 147
_symmetry_cell_setting trigonal
_symmetry_space_group_name_Hall '-P 3'
_symmetry_space_group_name_H-M 'P -3'
_atom_sites_solution_hydrogens geom
_atom_sites_solution_primary direct
_atom_sites_solution_secondary difmap
_audit_creation_method SHELXL-97
_cell_angle_alpha 90.00
_cell_angle_beta 90.00
_cell_angle_gamma 120.00
_cell_formula_units_Z 1
_cell_length_a 22.6097(11)
_cell_length_b 22.6097(11)
_cell_length_c 6.5888(4)
_cell_measurement_reflns_used 9867
_cell_measurement_temperature 293(2)
_cell_measurement_theta_max 27.62
_cell_measurement_theta_min 2.75
_cell_volume 2916.9(3)
_computing_cell_refinement 'APEX2 (Bruker AXS, 2006)'
_computing_data_collection 'Collect (Nonius BV, 1997-2000)'
_computing_data_reduction 'APEX2 (Bruker AXS, 2006)'
_computing_molecular_graphics 'CrystalMaker v2.5.0'
_computing_publication_material 'PLATON (Spek, 2009)'
_computing_structure_refinement 'SHELXL-97 (Sheldrick, 2008)'
_computing_structure_solution 'SHELXS-97 (Sheldrick, 2008)'
_diffrn_ambient_temperature 210(2)
_diffrn_measured_fraction_theta_full 0.999
_diffrn_measured_fraction_theta_max 0.999
_diffrn_measurement_device_type KappaCCD
_diffrn_measurement_method 'CCD phi and omega scans'
_diffrn_radiation_monochromator graphite
_diffrn_radiation_source 'fine-focus sealed tube'
_diffrn_radiation_type MoK\a
_diffrn_radiation_wavelength 0.71073
_diffrn_reflns_av_R_equivalents 0.0358
_diffrn_reflns_av_sigmaI/netI 0.0171
_diffrn_reflns_limit_h_max 29
_diffrn_reflns_limit_h_min -29
_diffrn_reflns_limit_k_max 29
_diffrn_reflns_limit_k_min -29
_diffrn_reflns_limit_l_max 7
_diffrn_reflns_limit_l_min -8
_diffrn_reflns_number 58265
_diffrn_reflns_theta_full 27.90
_diffrn_reflns_theta_max 27.90
_diffrn_reflns_theta_min 2.75
_exptl_absorpt_coefficient_mu 8.401
_exptl_absorpt_correction_T_max 0.7299
_exptl_absorpt_correction_T_min 0.4322
_exptl_absorpt_correction_type multi-scan
_exptl_absorpt_process_details SADABS
_exptl_crystal_colour yellow
_exptl_crystal_density_diffrn 2.081
_exptl_crystal_description blocky
_exptl_crystal_F_000 1716
_exptl_crystal_size_max 0.12
_exptl_crystal_size_mid 0.06
_exptl_crystal_size_min 0.04
_refine_diff_density_max 1.688
_refine_diff_density_min -0.723
_refine_diff_density_rms 0.108
_refine_ls_extinction_method none
_refine_ls_goodness_of_fit_ref 1.089
_refine_ls_hydrogen_treatment constr
_refine_ls_matrix_type full
_refine_ls_number_parameters 229
_refine_ls_number_reflns 4655
_refine_ls_number_restraints 0
_refine_ls_restrained_S_all 1.089
_refine_ls_R_factor_all 0.0248
_refine_ls_R_factor_gt 0.0196
_refine_ls_shift/su_max 0.002
_refine_ls_shift/su_mean 0.000
_refine_ls_structure_factor_coef Fsqd
_refine_ls_weighting_details 'calc w=1/[\s^2^(Fo^2^)+(0.0304P)^2^+4.3736P] where P=(Fo^2^+2Fc^2^)/3'
_refine_ls_weighting_scheme calc
_refine_ls_wR_factor_gt 0.0538
_refine_ls_wR_factor_ref 0.0559
_reflns_number_gt 4203
_reflns_number_total 4655
_reflns_threshold_expression >2sigma(I)
_cod_data_source_file ja400303f_si_007.cif
_cod_data_source_block rtstructure
_cod_database_code 4119760

loop_
_symmetry_equiv_pos_as_xyz
'x, y, z'
'-y, x-y, z'
'-x+y, -x, z'
'-x, -y, -z'
'y, -x+y, -z'
'x-y, x, -z'

loop_
_atom_site_label
_atom_site_type_symbol
_atom_site_fract_x
_atom_site_fract_y
_atom_site_fract_z
_atom_site_U_iso_or_equiv
_atom_site_adp_type
_atom_site_occupancy
_atom_site_symmetry_multiplicity
_atom_site_calc_flag
_atom_site_refinement_flags
U1 U -0.173011(6) 0.207221(6) -0.666286(17) 0.02338(5) Uani 1 1 d .
O1 O -0.05054(13) 0.41296(12) -0.9368(4) 0.0332(5) Uani 1 1 d .
O2 O -0.08722(12) 0.30960(12) -0.8108(4) 0.0343(5) Uani 1 1 d .
O3 O -0.07742(13) 0.22977(13) -0.4641(4) 0.0343(5) Uani 1 1 d .
O4 O -0.14842(13) 0.16421(13) -0.8433(4) 0.0338(5) Uani 1 1 d .
O5 O -0.19780(14) 0.25237(14) -0.5001(4) 0.0413(6) Uani 1 1 d .
O6 O -0.28631(12) 0.13867(12) -0.7783(4) 0.0358(6) Uani 1 1 d .
O7 O -0.21089(15) 0.11026(13) -0.4615(4) 0.0413(6) Uani 1 1 d .
O8 O -0.38438(15) 0.12960(18) -0.8773(7) 0.0712(11) Uani 1 1 d .
O9 O -0.27970(19) 0.11811(18) -0.2344(5) 0.0594(9) Uani 1 1 d .
O10 O -0.05315(17) 0.32308(14) -0.2856(4) 0.0476(7) Uani 1 1 d .
OW1A O -0.0555(9) 0.1125(9) -0.528(3) 0.161(6) Uiso 0.50 1 d P
OW1B O -0.0977(10) 0.0746(10) -0.504(3) 0.172(6) Uiso 0.50 1 d P
OW2 O -0.0626(7) 0.0794(7) -0.971(2) 0.275(5) Uiso 1 1 d .
N1 N -0.21058(15) 0.25619(15) -0.9616(5) 0.0353(7) Uani 1 1 d .
H1 H -0.2037 0.2384 -1.0770 0.042 Uiso 1 1 calc R
N2 N 0.02347(14) 0.30506(15) -0.0120(4) 0.0309(6) Uani 1 1 d .
H2A H 0.0600 0.3417 -0.0660 0.037 Uiso 1 1 calc R
H2B H -0.0057 0.3185 0.0315 0.037 Uiso 1 1 calc R
N3 N 0.00201(15) 0.46514(15) -1.3222(4) 0.0324(6) Uani 1 1 d .
H3A H -0.0128 0.4262 -1.2516 0.039 Uiso 1 1 calc R
H3B H 0.0334 0.4997 -1.2463 0.039 Uiso 1 1 calc R
C1 C -0.09603(17) 0.35435(17) -0.9057(5) 0.0287(7) Uani 1 1 d .
C2 C -0.04945(17) 0.27193(17) -0.3176(5) 0.0282(7) Uani 1 1 d .
C3 C -0.01048(18) 0.25240(18) -0.1722(5) 0.0303(7) Uani 1 1 d .
H3C H -0.0416 0.2089 -0.1095 0.036 Uiso 1 1 calc R
H3D H 0.0237 0.2471 -0.2464 0.036 Uiso 1 1 calc R
C4 C -0.24414(19) 0.09557(18) -0.2947(5) 0.0347(8) Uani 1 1 d .
C5 C -0.05624(19) 0.4764(2) -1.3608(6) 0.0403(9) Uani 1 1 d .
H5A H -0.0744 0.4813 -1.2325 0.048 Uiso 1 1 calc R
H5B H -0.0922 0.4372 -1.4309 0.048 Uiso 1 1 calc R
C6 C 0.04602(18) 0.2805(2) 0.1639(5) 0.0328(8) Uani 1 1 d .
H6A H 0.0679 0.2556 0.1158 0.039 Uiso 1 1 calc R
H6B H 0.0066 0.2496 0.2443 0.039 Uiso 1 1 calc R
C7 C -0.16785(19) 0.33031(18) -0.9808(7) 0.0417(9) Uani 1 1 d .
H7A H -0.1878 0.3524 -0.9027 0.050 Uiso 1 1 calc R
H7B H -0.1662 0.3433 -1.1219 0.050 Uiso 1 1 calc R
C8 C 0.0342(2) 0.4608(2) -1.5136(6) 0.0405(9) Uani 1 1 d .
H8A H 0.0019 0.4209 -1.5897 0.049 Uiso 1 1 calc R
H8B H 0.0735 0.4560 -1.4824 0.049 Uiso 1 1 calc R
C9 C -0.32270(19) 0.1604(2) -0.8662(7) 0.0427(9) Uani 1 1 d .
C10 C -0.2838(2) 0.2317(2) -0.9540(8) 0.0541(12) Uani 1 1 d .
H10A H -0.3003 0.2316 -1.0899 0.065 Uiso 1 1 calc R
H10B H -0.2918 0.2625 -0.8714 0.065 Uiso 1 1 calc R

loop_
_atom_site_aniso_label
_atom_site_aniso_U_11
_atom_site_aniso_U_22
_atom_site_aniso_U_33
_atom_site_aniso_U_23
_atom_site_aniso_U_13
_atom_site_aniso_U_12
U1 0.02409(7) 0.02226(7) 0.02039(7) 0.00265(4) -0.00115(4) 0.00903(5)
O1 0.0322(13) 0.0238(12) 0.0349(13) 0.0042(10) 0.0026(11) 0.0074(10)
O2 0.0257(12) 0.0315(13) 0.0414(14) 0.0130(11) 0.0004(10) 0.0111(10)
O3 0.0373(14) 0.0376(13) 0.0276(12) -0.0077(10) -0.0136(10) 0.0184(11)
O4 0.0399(14) 0.0362(14) 0.0241(12) -0.0021(10) -0.0022(10) 0.0182(11)
O5 0.0409(15) 0.0374(14) 0.0459(16) -0.0061(12) 0.0059(12) 0.0197(12)
O6 0.0275(12) 0.0305(13) 0.0394(14) 0.0064(11) -0.0061(10) 0.0071(10)
O7 0.0547(17) 0.0349(14) 0.0260(13) 0.0125(11) 0.0083(12) 0.0162(13)
O8 0.0269(15) 0.057(2) 0.111(3) 0.031(2) -0.0077(17) 0.0063(14)
O9 0.079(2) 0.068(2) 0.0441(18) 0.0221(16) 0.0148(16) 0.047(2)
O10 0.068(2) 0.0365(15) 0.0435(16) -0.0102(12) -0.0242(14) 0.0305(15)
N1 0.0278(15) 0.0273(14) 0.0442(18) 0.0091(13) -0.0052(13) 0.0089(12)
N2 0.0283(14) 0.0405(16) 0.0242(14) -0.0069(12) -0.0081(11) 0.0175(13)
N3 0.0382(16) 0.0284(14) 0.0248(14) 0.0055(11) -0.0021(12) 0.0123(13)
C1 0.0275(16) 0.0305(17) 0.0271(17) 0.0036(13) 0.0041(13) 0.0139(14)
C2 0.0287(16) 0.0286(16) 0.0213(16) 0.0020(13) -0.0034(13) 0.0097(14)
C3 0.0334(17) 0.0330(17) 0.0236(16) -0.0048(13) -0.0082(14) 0.0158(15)
C4 0.0376(19) 0.0298(17) 0.0240(17) 0.0047(14) -0.0039(14) 0.0074(15)
C5 0.0353(19) 0.052(2) 0.0309(19) 0.0080(17) 0.0038(15) 0.0199(18)
C6 0.0294(17) 0.047(2) 0.0223(16) -0.0016(15) -0.0048(13) 0.0195(16)
C7 0.0296(18) 0.0274(18) 0.063(3) 0.0157(17) -0.0045(17) 0.0105(15)
C8 0.056(2) 0.050(2) 0.0286(19) 0.0000(16) -0.0028(17) 0.037(2)
C9 0.0269(18) 0.037(2) 0.055(3) 0.0093(18) -0.0051(17) 0.0087(16)
C10 0.029(2) 0.040(2) 0.087(3) 0.020(2) -0.011(2) 0.0126(17)

loop_
_atom_type_symbol
_atom_type_description
_atom_type_scat_dispersion_real
_atom_type_scat_dispersion_imag
_atom_type_scat_source
C C 0.0033 0.0016 'International Tables Vol C Tables 4.2.6.8 and 6.1.1.4'
H H 0.0000 0.0000 'International Tables Vol C Tables 4.2.6.8 and 6.1.1.4'
N N 0.0061 0.0033 'International Tables Vol C Tables 4.2.6.8 and 6.1.1.4'
O O 0.0106 0.0060 'International Tables Vol C Tables 4.2.6.8 and 6.1.1.4'
U U -9.6767 9.6646 'International Tables Vol C Tables 4.2.6.8 and 6.1.1.4'

loop_
_geom_angle_atom_site_label_1
_geom_angle_atom_site_label_2
_geom_angle_atom_site_label_3
_geom_angle
_geom_angle_site_symmetry_1
_geom_angle_site_symmetry_3
O5 U1 O4 177.19(12) . .
O5 U1 O7 96.34(12) . .
O4 U1 O7 86.21(11) . .
O5 U1 O2 91.49(11) . .
O4 U1 O2 86.74(10) . .
O7 U1 O2 152.86(9) . .
O5 U1 O6 91.12(11) . .
O4 U1 O6 88.24(11) . .
O7 U1 O6 78.23(9) . .
O2 U1 O6 127.70(9) . .
O5 U1 O3 92.63(11) . .
O4 U1 O3 89.16(10) . .
O7 U1 O3 75.19(10) . .
O2 U1 O3 78.53(9) . .
O6 U1 O3 153.40(9) . .
O5 U1 N1 87.24(12) . .
O4 U1 N1 90.02(11) . .
O7 U1 N1 142.24(10) . .
O2 U1 N1 63.87(9) . .
O6 U1 N1 64.10(9) . .
O3 U1 N1 142.38(9) . .
C1 O2 U1 126.5(2) . .
C2 O3 U1 130.0(2) . .
C9 O6 U1 125.6(2) . .
C4 O7 U1 129.1(2) . .
C10 N1 C7 114.3(3) . .
C10 N1 U1 111.4(2) . .
C7 N1 U1 112.7(2) . .
C10 N1 H1 105.9 . .
C7 N1 H1 105.9 . .
U1 N1 H1 105.9 . .
C6 N2 C3 113.1(3) . .
C6 N2 H2A 109.0 . .
C3 N2 H2A 109.0 . .
C6 N2 H2B 109.0 . .
C3 N2 H2B 109.0 . .
H2A N2 H2B 107.8 . .
C5 N3 C8 111.9(3) . .
C5 N3 H3A 109.2 . .
C8 N3 H3A 109.2 . .
C5 N3 H3B 109.2 . .
C8 N3 H3B 109.2 . .
H3A N3 H3B 107.9 . .
O1 C1 O2 123.8(3) . .
O1 C1 C7 120.3(3) . .
O2 C1 C7 115.9(3) . .
O10 C2 O3 126.5(3) . .
O10 C2 C3 119.6(3) . .
O3 C2 C3 113.8(3) . .
N2 C3 C2 111.1(3) . .
N2 C3 H3C 109.4 . .
C2 C3 H3C 109.4 . .
N2 C3 H3D 109.4 . .
C2 C3 H3D 109.4 . .
H3C C3 H3D 108.0 . .
O9 C4 O7 126.8(4) . .
O9 C4 C6 119.7(3) . 6
O7 C4 C6 113.5(3) . 6
N3 C5 C8 110.7(3) . 4_562
N3 C5 H5A 109.5 . .
C8 C5 H5A 109.5 4_562 .
N3 C5 H5B 109.5 . .
C8 C5 H5B 109.5 4_562 .
H5A C5 H5B 108.1 . .
N2 C6 C4 110.8(3) . 5
N2 C6 H6A 109.5 . .
C4 C6 H6A 109.5 5 .
N2 C6 H6B 109.5 . .
C4 C6 H6B 109.5 5 .
H6A C6 H6B 108.1 . .
N1 C7 C1 111.0(3) . .
N1 C7 H7A 109.4 . .
C1 C7 H7A 109.4 . .
N1 C7 H7B 109.4 . .
C1 C7 H7B 109.4 . .
H7A C7 H7B 108.0 . .
N3 C8 C5 110.5(3) . 4_562
N3 C8 H8A 109.6 . .
C5 C8 H8A 109.6 4_562 .
N3 C8 H8B 109.6 . .
C5 C8 H8B 109.6 4_562 .
H8A C8 H8B 108.1 . .
O8 C9 O6 125.4(4) . .
O8 C9 C10 118.7(4) . .
O6 C9 C10 115.9(3) . .
N1 C10 C9 111.3(3) . .
N1 C10 H10A 109.4 . .
C9 C10 H10A 109.4 . .
N1 C10 H10B 109.4 . .
C9 C10 H10B 109.4 . .
H10A C10 H10B 108.0 . .

loop_
_geom_bond_atom_site_label_1
_geom_bond_atom_site_label_2
_geom_bond_distance
_geom_bond_site_symmetry_2
U1 O5 1.768(3) .
U1 O4 1.776(2) .
U1 O7 2.342(2) .
U1 O2 2.353(2) .
U1 O6 2.353(2) .
U1 O3 2.367(2) .
U1 N1 2.583(3) .
O1 C1 1.222(4) .
O2 C1 1.287(4) .
O3 C2 1.280(4) .
O6 C9 1.288(5) .
O7 C4 1.278(4) .
O8 C9 1.210(5) .
O9 C4 1.214(5) .
O10 C2 1.219(4) .
OW1A OW1B 0.92(2) .
N1 C10 1.459(5) .
N1 C7 1.463(4) .
N1 H1 0.9100 .
N2 C6 1.481(4) .
N2 C3 1.485(4) .
N2 H2A 0.9000 .
N2 H2B 0.9000 .
N3 C5 1.484(5) .
N3 C8 1.483(5) .
N3 H3A 0.9000 .
N3 H3B 0.9000 .
C1 C7 1.515(5) .
C2 C3 1.509(5) .
C3 H3C 0.9700 .
C3 H3D 0.9700 .
C4 C6 1.514(5) 6
C5 C8 1.497(6) 4_562
C5 H5A 0.9700 .
C5 H5B 0.9700 .
C6 C4 1.513(5) 5
C6 H6A 0.9700 .
C6 H6B 0.9700 .
C7 H7A 0.9700 .
C7 H7B 0.9700 .
C8 C5 1.497(6) 4_562
C8 H8A 0.9700 .
C8 H8B 0.9700 .
C9 C10 1.512(5) .
C10 H10A 0.9700 .
C10 H10B 0.9700 .
